data_2231004
loop_
_publ_author_name
'Rong, Tao'

_publ_section_title
;
 2,4,6-Trimethylanilinium 2-carboxyethanoate
;
_journal_coeditor_code BT5560
_journal_issue 8
_journal_name_full 'Acta Crystallographica Section E'
_journal_page_first o1921
_journal_paper_doi 10.1107/S1600536811025578
_journal_volume 67
_journal_year 2011
_chemical_formula_iupac 'C9 H14 N +, C3 H3 O4 -'
_chemical_formula_moiety 'C9 H14 N +, C3 H3 O4 -'
_chemical_formula_sum 'C12 H17 N O4'
_chemical_formula_weight 239.27
_chemical_name_systematic
;
2,4,6-Trimethylanilinium 2-carboxyethanoate
;
_space_group_IT_number 60
_symmetry_cell_setting orthorhombic
_symmetry_space_group_name_Hall '-P 2n 2ab'
_symmetry_space_group_name_H-M 'P b c n'
_atom_sites_solution_hydrogens geom
_atom_sites_solution_primary direct
_atom_sites_solution_secondary difmap
_audit_creation_method SHELXL-97
_cell_angle_alpha 90.00
_cell_angle_beta 90.00
_cell_angle_gamma 90.00
_cell_formula_units_Z 8
_cell_length_a 13.732(3)
_cell_length_b 7.8522(16)
_cell_length_c 23.124(5)
_cell_measurement_reflns_used 2856
_cell_measurement_temperature 293(2)
_cell_measurement_theta_max 27.48
_cell_measurement_theta_min 2.99
_cell_volume 2493.4(9)
_computing_cell_refinement 'CrystalClear (Rigaku, 2005)'
_computing_data_collection 'CrystalClear (Rigaku, 2005)'
_computing_data_reduction 'CrystalClear (Rigaku, 2005)'
_computing_molecular_graphics 'DIAMOND (Brandenburg & Putz, 2005)'
_computing_publication_material 'SHELXL97 (Sheldrick, 2008)'
_computing_structure_refinement 'SHELXL97 (Sheldrick, 2008)'
_computing_structure_solution 'SHELXS97 (Sheldrick, 2008)'
_diffrn_ambient_temperature 293(2)
_diffrn_detector_area_resol_mean 13.6612
_diffrn_measured_fraction_theta_full 0.999
_diffrn_measured_fraction_theta_max 0.999
_diffrn_measurement_device_type 'Rigaku SCXmini'
_diffrn_measurement_method CCD_Profile_fitting
_diffrn_radiation_monochromator graphite
_diffrn_radiation_source 'fine-focus sealed tube'
_diffrn_radiation_type MoK\a
_diffrn_radiation_wavelength 0.71073
_diffrn_reflns_av_R_equivalents 0.0963
_diffrn_reflns_av_sigmaI/netI 0.0510
_diffrn_reflns_limit_h_max 17
_diffrn_reflns_limit_h_min -17
_diffrn_reflns_limit_k_max 10
_diffrn_reflns_limit_k_min -10
_diffrn_reflns_limit_l_max 30
_diffrn_reflns_limit_l_min -30
_diffrn_reflns_number 23089
_diffrn_reflns_theta_full 27.48
_diffrn_reflns_theta_max 27.48
_diffrn_reflns_theta_min 2.99
_exptl_absorpt_coefficient_mu 0.096
_exptl_absorpt_correction_T_max 0.981
_exptl_absorpt_correction_T_min 0.981
_exptl_absorpt_correction_type multi-scan
_exptl_absorpt_process_details '(CrystalClear; Rigaku, 2005)'
_exptl_crystal_colour Colourless
_exptl_crystal_density_diffrn 1.275
_exptl_crystal_density_method 'not measured'
_exptl_crystal_description Prism
_exptl_crystal_F_000 1024
_exptl_crystal_size_max 0.2000
_exptl_crystal_size_mid 0.2000
_exptl_crystal_size_min 0.2000
_refine_diff_density_max 0.220
_refine_diff_density_min -0.245
_refine_ls_extinction_method none
_refine_ls_goodness_of_fit_ref 1.052
_refine_ls_hydrogen_treatment mixed
_refine_ls_matrix_type full
_refine_ls_number_parameters 162
_refine_ls_number_reflns 2856
_refine_ls_number_restraints 0
_refine_ls_restrained_S_all 1.052
_refine_ls_R_factor_all 0.1224
_refine_ls_R_factor_gt 0.0653
_refine_ls_shift/su_max 0.006
_refine_ls_shift/su_mean 0.000
_refine_ls_structure_factor_coef Fsqd
_refine_ls_weighting_details 'calc w=1/[\s^2^(Fo^2^)+(0.0663P)^2^+0.8663P] where P=(Fo^2^+2Fc^2^)/3'
_refine_ls_weighting_scheme calc
_refine_ls_wR_factor_gt 0.1425
_refine_ls_wR_factor_ref 0.1664
_reflns_number_gt 1643
_reflns_number_total 2856
_reflns_threshold_expression I>2\s(I)
_cod_data_source_file bt5560.cif
_cod_data_source_block I
_cod_original_cell_volume 2493.3(9)
_cod_database_code 2231004
_cod_database_fobs_code 2231004

loop_
_symmetry_equiv_pos_as_xyz
'x, y, z'
'-x+1/2, -y+1/2, z+1/2'
'-x, y, -z+1/2'
'x+1/2, -y+1/2, -z'
'-x, -y, -z'
'x-1/2, y-1/2, -z-1/2'
'x, -y, z-1/2'
'-x-1/2, y-1/2, z'

loop_
_atom_site_type_symbol
_atom_site_label
_atom_site_fract_x
_atom_site_fract_y
_atom_site_fract_z
_atom_site_U_iso_or_equiv
_atom_site_adp_type
_atom_site_calc_flag
_atom_site_refinement_flags
_atom_site_occupancy
_atom_site_symmetry_multiplicity
C C1 0.4717(2) 0.2519(3) 0.49208(11) 0.0488(7) Uani d . 1 1
C C2 0.5594(2) 0.2379(3) 0.52056(11) 0.0504(7) Uani d . 1 1
H H2 0.6161 0.2628 0.5003 0.060 Uiso calc R 1 1
C C3 0.56763(18) 0.1886(3) 0.57795(10) 0.0390(6) Uani d . 1 1
C C4 0.48162(17) 0.1522(3) 0.60667(9) 0.0309(5) Uani d . 1 1
C C5 0.39102(18) 0.1613(3) 0.58021(10) 0.0385(6) Uani d . 1 1
C C6 0.3885(2) 0.2122(4) 0.52297(11) 0.0507(7) Uani d . 1 1
H H6 0.3285 0.2200 0.5045 0.061 Uiso calc R 1 1
C C7 0.4666(3) 0.3072(4) 0.42944(12) 0.0738(10) Uani d . 1 1
H H7A 0.4639 0.4292 0.4275 0.111 Uiso calc R 1 1
H H7B 0.4093 0.2601 0.4118 0.111 Uiso calc R 1 1
H H7C 0.5233 0.2673 0.4093 0.111 Uiso calc R 1 1
C C8 0.6659(2) 0.1771(5) 0.60677(13) 0.0646(9) Uani d . 1 1
H H8A 0.7156 0.2095 0.5798 0.097 Uiso calc R 1 1
H H8B 0.6770 0.0623 0.6194 0.097 Uiso calc R 1 1
H H8C 0.6675 0.2523 0.6395 0.097 Uiso calc R 1 1
C C9 0.2980(2) 0.1207(4) 0.61237(13) 0.0593(8) Uani d . 1 1
H H9A 0.3004 0.0055 0.6262 0.089 Uiso calc R 1 1
H H9B 0.2434 0.1337 0.5868 0.089 Uiso calc R 1 1
H H9C 0.2910 0.1971 0.6445 0.089 Uiso calc R 1 1
C C10 0.11880(17) 1.0449(3) 0.23443(10) 0.0344(6) Uani d . 1 1
C C11 0.15426(18) 0.9020(3) 0.27175(10) 0.0364(6) Uani d . 1 1
H H11A 0.1284 0.9190 0.3104 0.044 Uiso calc R 1 1
H H11B 0.2246 0.9107 0.2744 0.044 Uiso calc R 1 1
C C12 0.12942(17) 0.7225(3) 0.25311(13) 0.0401(6) Uani d . 1 1
H H3 0.092(3) 0.881(5) 0.1813(14) 0.093(12) Uiso d . 1 1
N N1 0.48497(14) 0.1025(2) 0.66800(8) 0.0331(5) Uani d . 1 1
H H1A 0.4588 0.1847 0.6895 0.050 Uiso calc R 1 1
H H1B 0.5466 0.0862 0.6786 0.050 Uiso calc R 1 1
H H1C 0.4515 0.0065 0.6730 0.050 Uiso calc R 1 1
O O1 0.13547(14) 0.6067(2) 0.28835(10) 0.0624(6) Uani d . 1 1
O O2 0.10416(16) 0.7039(2) 0.19982(9) 0.0600(6) Uani d . 1 1
O O3 0.08869(16) 1.0069(3) 0.18287(8) 0.0581(6) Uani d . 1 1
O O4 0.11846(14) 1.1927(2) 0.25102(8) 0.0512(5) Uani d . 1 1

loop_
_atom_site_aniso_label
_atom_site_aniso_U_11
_atom_site_aniso_U_22
_atom_site_aniso_U_33
_atom_site_aniso_U_12
_atom_site_aniso_U_13
_atom_site_aniso_U_23
C1 0.070(2) 0.0448(16) 0.0310(15) 0.0047(15) 0.0011(13) 0.0036(12)
C2 0.0576(18) 0.0562(18) 0.0374(16) -0.0033(15) 0.0122(13) 0.0065(13)
C3 0.0417(14) 0.0415(15) 0.0338(14) -0.0005(12) 0.0037(11) 0.0027(11)
C4 0.0416(14) 0.0245(12) 0.0267(12) 0.0015(10) 0.0033(10) 0.0006(9)
C5 0.0404(15) 0.0372(14) 0.0379(15) 0.0017(12) -0.0008(11) 0.0031(11)
C6 0.0525(17) 0.0608(18) 0.0387(16) 0.0050(14) -0.0126(13) 0.0068(13)
C7 0.112(3) 0.078(2) 0.0314(16) 0.006(2) -0.0023(16) 0.0119(16)
C8 0.0426(16) 0.096(3) 0.0556(19) -0.0059(17) 0.0061(14) 0.0155(17)
C9 0.0401(16) 0.079(2) 0.0588(19) -0.0012(16) 0.0002(13) 0.0134(16)
C10 0.0336(13) 0.0334(14) 0.0363(14) 0.0009(11) 0.0002(11) 0.0007(11)
C11 0.0395(13) 0.0313(13) 0.0386(14) -0.0022(11) -0.0035(11) 0.0027(11)
C12 0.0257(12) 0.0301(13) 0.0644(19) -0.0020(11) 0.0089(12) 0.0039(13)
N1 0.0402(11) 0.0301(10) 0.0288(11) 0.0024(9) 0.0028(8) 0.0020(9)
O1 0.0539(13) 0.0328(11) 0.1006(17) 0.0015(9) 0.0110(11) 0.0256(11)
O2 0.0772(15) 0.0394(11) 0.0633(14) -0.0112(10) -0.0046(11) -0.0167(10)
O3 0.0844(15) 0.0489(13) 0.0410(12) 0.0060(11) -0.0167(10) 0.0007(9)
O4 0.0643(13) 0.0296(10) 0.0596(12) 0.0075(9) -0.0051(9) -0.0011(9)

loop_
_atom_type_symbol
_atom_type_description
_atom_type_scat_dispersion_real
_atom_type_scat_dispersion_imag
_atom_type_scat_source
C C 0.0033 0.0016 'International Tables Vol C Tables 4.2.6.8 and 6.1.1.4'
H H 0.0000 0.0000 'International Tables Vol C Tables 4.2.6.8 and 6.1.1.4'
N N 0.0061 0.0033 'International Tables Vol C Tables 4.2.6.8 and 6.1.1.4'
O O 0.0106 0.0060 'International Tables Vol C Tables 4.2.6.8 and 6.1.1.4'

loop_
_geom_angle_atom_site_label_1
_geom_angle_atom_site_label_2
_geom_angle_atom_site_label_3
_geom_angle
C2 C1 C6 117.2(2)
C2 C1 C7 121.4(3)
C6 C1 C7 121.3(3)
C1 C2 C3 123.5(3)
C1 C2 H2 118.3
C3 C2 H2 118.3
C4 C3 C2 116.5(2)
C4 C3 C8 122.6(2)
C2 C3 C8 120.9(2)
C3 C4 C5 122.8(2)
C3 C4 N1 119.4(2)
C5 C4 N1 117.8(2)
C6 C5 C4 117.3(2)
C6 C5 C9 120.7(2)
C4 C5 C9 122.0(2)
C5 C6 C1 122.6(2)
C5 C6 H6 118.7
C1 C6 H6 118.7
C1 C7 H7A 109.5
C1 C7 H7B 109.5
H7A C7 H7B 109.5
C1 C7 H7C 109.5
H7A C7 H7C 109.5
H7B C7 H7C 109.5
C3 C8 H8A 109.5
C3 C8 H8B 109.5
H8A C8 H8B 109.5
C3 C8 H8C 109.5
H8A C8 H8C 109.5
H8B C8 H8C 109.5
C5 C9 H9A 109.5
C5 C9 H9B 109.5
H9A C9 H9B 109.5
C5 C9 H9C 109.5
H9A C9 H9C 109.5
H9B C9 H9C 109.5
O4 C10 O3 120.4(2)
O4 C10 C11 122.1(2)
O3 C10 C11 117.5(2)
C10 C11 C12 117.4(2)
C10 C11 H11A 107.9
C12 C11 H11A 107.9
C10 C11 H11B 107.9
C12 C11 H11B 107.9
H11A C11 H11B 107.2
O1 C12 O2 124.8(3)
O1 C12 C11 119.2(3)
O2 C12 C11 116.0(2)
C4 N1 H1A 109.5
C4 N1 H1B 109.5
H1A N1 H1B 109.5
C4 N1 H1C 109.5
H1A N1 H1C 109.5
H1B N1 H1C 109.5
C10 O3 H3 105(2)

loop_
_geom_bond_atom_site_label_1
_geom_bond_atom_site_label_2
_geom_bond_distance
C1 C2 1.376(4)
C1 C6 1.384(4)
C1 C7 1.514(4)
C2 C3 1.387(3)
C2 H2 0.9300
C3 C4 1.385(3)
C3 C8 1.507(4)
C4 C5 1.388(3)
C4 N1 1.472(3)
C5 C6 1.383(3)
C5 C9 1.512(4)
C6 H6 0.9300
C7 H7A 0.9600
C7 H7B 0.9600
C7 H7C 0.9600
C8 H8A 0.9600
C8 H8B 0.9600
C8 H8C 0.9600
C9 H9A 0.9600
C9 H9B 0.9600
C9 H9C 0.9600
C10 O4 1.222(3)
C10 O3 1.297(3)
C10 C11 1.497(3)
C11 C12 1.513(3)
C11 H11A 0.9700
C11 H11B 0.9700
C12 O1 1.224(3)
C12 O2 1.289(3)
N1 H1A 0.8900
N1 H1B 0.8900
N1 H1C 0.8900
O3 H3 0.99(4)

loop_
_geom_hbond_atom_site_label_D
_geom_hbond_atom_site_label_H
_geom_hbond_atom_site_label_A
_geom_hbond_site_symmetry_A
_geom_hbond_distance_DH
_geom_hbond_distance_HA
_geom_hbond_distance_DA
_geom_hbond_angle_DHA
O3 H3 O2 . 0.99(4) 1.46(4) 2.421(3) 160(3)
N1 H1A O4 2_565 0.89 2.02 2.879(3) 162
N1 H1A O3 2_565 0.89 2.51 3.248(3) 140
N1 H1B O1 4_556 0.89 2.09 2.826(3) 140
N1 H1B O4 4_566 0.89 2.58 3.075(3) 116
N1 H1C O2 2 0.89 1.92 2.798(3) 167

loop_
_cod_related_entry_id
_cod_related_entry_database
_cod_related_entry_code
1 ChemSpider 30656826
